data_4072120
loop_
_publ_author_name
'Siemeling, Ulrich'
'Rother, Dag'
'Bruhn, Clemens'

_publ_section_title
;
 Reactions of Gold(I) Acetylides with 1,1&#x2032;-Diisocyanoferrocene:
 From Orthodox to Unorthodox Behavior
;
_journal_issue 24
_journal_name_full Organometallics
_journal_page_first 6419
_journal_paper_doi 10.1021/om8005992
_journal_volume 27
_journal_year 2008
_chemical_formula_moiety 'C28 H18 Au2 Fe N2'
_chemical_formula_sum 'C28 H18 Au2 Fe N2'
_chemical_formula_weight 832.23
_chemical_name_systematic
; 
 ? 
;
_space_group_IT_number 14
_symmetry_cell_setting monoclinic
_symmetry_Int_Tables_number 14
_symmetry_space_group_name_Hall '-P 2ybc'
_symmetry_space_group_name_H-M 'P 1 21/c 1'
_atom_sites_solution_hydrogens geom
_atom_sites_solution_primary direct
_atom_sites_solution_secondary difmap
_audit_creation_method SHELXL-97
_cell_angle_alpha 90.00
_cell_angle_beta 128.191(5)
_cell_angle_gamma 90.00
_cell_formula_units_Z 4
_cell_length_a 9.0781(7)
_cell_length_b 24.9236(18)
_cell_length_c 13.4933(11)
_cell_measurement_reflns_used 16592
_cell_measurement_temperature 173(2)
_cell_measurement_theta_max 25.69
_cell_measurement_theta_min 1.63
_cell_volume 2399.5(4)
_computing_structure_refinement 'SHELXL-97 (Sheldrick, 1997)'
_computing_structure_solution 'SHELXS-97 (Sheldrick, 1990)'
_diffrn_ambient_temperature 173(2)
_diffrn_detector 'image plate (34 cm diameter)'
_diffrn_detector_area_resol_mean 6.67
_diffrn_detector_type STOE
_diffrn_measured_fraction_theta_full 1.000
_diffrn_measured_fraction_theta_max 1.000
_diffrn_measurement_details ' 166 frames, detector distance = 135 mm'
_diffrn_measurement_device '2-circle goniometer'
_diffrn_measurement_device_type 'STOE IPDS 2'
_diffrn_measurement_method 'rotation method'
_diffrn_radiation_collimation '0.5 mm diameter, multiple pinhole'
_diffrn_radiation_monochromator 'plane graphite'
_diffrn_radiation_polarisn_norm 0
_diffrn_radiation_type 'Mo K\a'
_diffrn_radiation_wavelength 0.71073
_diffrn_reflns_av_R_equivalents 0.1336
_diffrn_reflns_av_sigmaI/netI 0.0942
_diffrn_reflns_limit_h_max 10
_diffrn_reflns_limit_h_min -10
_diffrn_reflns_limit_k_max 29
_diffrn_reflns_limit_k_min -29
_diffrn_reflns_limit_l_max 16
_diffrn_reflns_limit_l_min -15
_diffrn_reflns_number 14072
_diffrn_reflns_theta_full 25.00
_diffrn_reflns_theta_max 25.00
_diffrn_reflns_theta_min 1.63
_diffrn_source 'sealed X-ray tube, 12 x 0.4 mm long-fine focus'
_diffrn_source_current 32
_diffrn_source_power 1.60
_diffrn_source_voltage 50
_diffrn_standards_decay_% none
_exptl_absorpt_coefficient_mu 12.813
_exptl_absorpt_correction_T_max 0.7473
_exptl_absorpt_correction_T_min 0.0203
_exptl_absorpt_correction_type integration
_exptl_absorpt_process_details 'X-red ver. 1.31 (Stoe & Cie. 2005)'
_exptl_crystal_colour yellow
_exptl_crystal_density_diffrn 2.304
_exptl_crystal_density_method 'not measured'
_exptl_crystal_description plate
_exptl_crystal_F_000 1536
_exptl_crystal_size_max 0.60
_exptl_crystal_size_mid 0.33
_exptl_crystal_size_min 0.02
_refine_diff_density_max 1.853
_refine_diff_density_min -2.167
_refine_diff_density_rms 0.275
_refine_ls_extinction_method none
_refine_ls_goodness_of_fit_ref 1.004
_refine_ls_hydrogen_treatment constr
_refine_ls_matrix_type full
_refine_ls_number_parameters 298
_refine_ls_number_reflns 4226
_refine_ls_number_restraints 0
_refine_ls_restrained_S_all 1.004
_refine_ls_R_factor_all 0.0539
_refine_ls_R_factor_gt 0.0457
_refine_ls_shift/su_max 0.002
_refine_ls_shift/su_mean 0.000
_refine_ls_structure_factor_coef Fsqd
_refine_ls_weighting_details 'calc w=1/[\s^2^(Fo^2^)+(0.0560P)^2^+0.0000P] where P=(Fo^2^+2Fc^2^)/3'
_refine_ls_weighting_scheme calc
_refine_ls_wR_factor_gt 0.1044
_refine_ls_wR_factor_ref 0.1073
_reflns_number_gt 3584
_reflns_number_total 4226
_reflns_threshold_expression >2sigma(I)
_cod_data_source_file om8005992_si_001.cif
_cod_data_source_block i0409
_cod_original_sg_symbol_H-M 'P 21/c'
_cod_database_code 4072120

loop_
_symmetry_equiv_pos_as_xyz
'x, y, z'
'-x, y+1/2, -z+1/2'
'-x, -y, -z'
'x, -y-1/2, z-1/2'

loop_
_atom_site_label
_atom_site_type_symbol
_atom_site_fract_x
_atom_site_fract_y
_atom_site_fract_z
_atom_site_U_iso_or_equiv
_atom_site_adp_type
_atom_site_occupancy
_atom_site_symmetry_multiplicity
_atom_site_calc_flag
_atom_site_refinement_flags
C1 C 0.4141(12) 0.6369(3) 0.1893(8) 0.0314(17) Uani 1 1 d .
C2 C 0.2972(12) 0.6591(4) 0.2172(9) 0.040(2) Uani 1 1 d .
H2 H 0.1663 0.6536 0.1711 0.048 Uiso 1 1 calc R
C3 C 0.4158(14) 0.6905(4) 0.3269(9) 0.042(2) Uani 1 1 d .
H3 H 0.3778 0.7103 0.3678 0.050 Uiso 1 1 calc R
C4 C 0.6024(14) 0.6877(4) 0.3663(9) 0.043(2) Uani 1 1 d .
H4 H 0.7080 0.7057 0.4372 0.051 Uiso 1 1 calc R
C5 C 0.6054(12) 0.6539(4) 0.2835(8) 0.0374(19) Uani 1 1 d .
H5 H 0.7113 0.6444 0.2887 0.045 Uiso 1 1 calc R
C6 C 0.3218(13) 0.5711(4) 0.0134(9) 0.038(2) Uani 1 1 d .
C7 C 0.1298(12) 0.4694(3) -0.2607(8) 0.0336(19) Uani 1 1 d .
C8 C 0.0420(11) 0.4385(3) -0.3500(8) 0.0329(18) Uani 1 1 d .
C9 C -0.0621(12) 0.3997(3) -0.4503(8) 0.0314(18) Uani 1 1 d .
C10 C -0.1401(11) 0.4130(3) -0.5764(8) 0.0326(18) Uani 1 1 d .
H10 H -0.1246 0.4481 -0.5963 0.039 Uiso 1 1 calc R
C11 C -0.2386(12) 0.3748(4) -0.6699(8) 0.040(2) Uani 1 1 d .
H11 H -0.2943 0.3841 -0.7547 0.048 Uiso 1 1 calc R
C12 C -0.2573(13) 0.3224(4) -0.6410(10) 0.041(2) Uani 1 1 d .
H12 H -0.3212 0.2959 -0.7052 0.049 Uiso 1 1 calc R
C13 C -0.1827(14) 0.3097(4) -0.5192(10) 0.046(2) Uani 1 1 d .
H13 H -0.1973 0.2744 -0.4999 0.055 Uiso 1 1 calc R
C14 C -0.0864(12) 0.3476(4) -0.4241(9) 0.038(2) Uani 1 1 d .
H14 H -0.0364 0.3381 -0.3404 0.046 Uiso 1 1 calc R
C15 C 0.4874(12) 0.5321(3) 0.3635(8) 0.0329(18) Uani 1 1 d .
C16 C 0.3769(12) 0.5547(4) 0.3945(9) 0.039(2) Uani 1 1 d .
H16 H 0.2462 0.5501 0.3503 0.046 Uiso 1 1 calc R
C17 C 0.5012(13) 0.5853(3) 0.5041(9) 0.0360(19) Uani 1 1 d .
H17 H 0.4677 0.6054 0.5472 0.043 Uiso 1 1 calc R
C18 C 0.6865(13) 0.5815(4) 0.5406(9) 0.0359(19) Uani 1 1 d .
H18 H 0.7956 0.5985 0.6112 0.043 Uiso 1 1 calc R
C19 C 0.6778(11) 0.5478(3) 0.4529(8) 0.0312(17) Uani 1 1 d .
H19 H 0.7792 0.5377 0.4536 0.037 Uiso 1 1 calc R
C20 C 0.3744(12) 0.4692(3) 0.1782(9) 0.0344(19) Uani 1 1 d .
C21 C 0.2702(13) 0.3478(4) -0.0400(8) 0.039(2) Uani 1 1 d .
C22 C 0.2405(13) 0.3044(3) -0.0926(9) 0.0368(19) Uani 1 1 d .
C23 C 0.1929(13) 0.2556(3) -0.1665(8) 0.0347(18) Uani 1 1 d .
C24 C 0.0200(13) 0.2316(4) -0.2219(9) 0.041(2) Uani 1 1 d .
H24 H -0.0598 0.2450 -0.2045 0.049 Uiso 1 1 calc R
C25 C -0.0377(14) 0.1877(4) -0.3033(10) 0.044(2) Uani 1 1 d .
H25 H -0.1581 0.1723 -0.3440 0.053 Uiso 1 1 calc R
C26 C 0.0847(14) 0.1670(4) -0.3240(10) 0.045(2) Uani 1 1 d .
H26 H 0.0476 0.1373 -0.3791 0.053 Uiso 1 1 calc R
C27 C 0.2609(12) 0.1900(4) -0.2636(9) 0.0380(19) Uani 1 1 d .
H27 H 0.3456 0.1748 -0.2749 0.046 Uiso 1 1 calc R
C28 C 0.3142(13) 0.2345(3) -0.1875(9) 0.0371(19) Uani 1 1 d .
H28 H 0.4328 0.2507 -0.1495 0.045 Uiso 1 1 calc R
N1 N 0.3568(10) 0.6029(3) 0.0916(7) 0.0345(16) Uani 1 1 d .
N2 N 0.4210(10) 0.4984(3) 0.2622(7) 0.0323(14) Uani 1 1 d .
Fe Fe 0.50556(15) 0.61248(4) 0.36206(11) 0.0278(3) Uani 1 1 d .
Au1 Au 0.24009(5) 0.519531(14) -0.11919(3) 0.03797(13) Uani 1 1 d .
Au2 Au 0.31777(5) 0.412432(13) 0.05889(3) 0.03740(13) Uani 1 1 d .

loop_
_atom_site_aniso_label
_atom_site_aniso_U_11
_atom_site_aniso_U_22
_atom_site_aniso_U_33
_atom_site_aniso_U_23
_atom_site_aniso_U_13
_atom_site_aniso_U_12
C1 0.035(4) 0.028(4) 0.029(4) 0.001(4) 0.018(4) -0.002(4)
C2 0.033(5) 0.032(5) 0.047(5) 0.010(4) 0.021(5) 0.014(4)
C3 0.056(6) 0.028(4) 0.043(5) 0.005(4) 0.032(5) 0.013(4)
C4 0.050(6) 0.030(5) 0.040(5) -0.001(4) 0.023(5) -0.005(4)
C5 0.038(5) 0.035(5) 0.042(5) 0.008(4) 0.026(4) 0.000(4)
C6 0.042(5) 0.028(4) 0.042(5) 0.011(4) 0.025(5) 0.006(4)
C7 0.043(5) 0.030(4) 0.039(5) 0.001(4) 0.031(5) -0.001(4)
C8 0.032(4) 0.030(4) 0.046(5) 0.005(4) 0.029(4) 0.003(4)
C9 0.034(4) 0.030(4) 0.042(5) -0.003(4) 0.029(4) -0.001(4)
C10 0.032(4) 0.030(4) 0.041(5) 0.001(4) 0.025(4) 0.004(4)
C11 0.032(4) 0.051(5) 0.032(4) -0.005(5) 0.017(4) 0.003(4)
C12 0.039(5) 0.033(4) 0.050(6) -0.015(5) 0.027(5) -0.008(4)
C13 0.049(6) 0.030(5) 0.068(7) 0.003(5) 0.041(6) 0.002(4)
C14 0.037(5) 0.036(5) 0.045(5) 0.003(4) 0.027(5) 0.003(4)
C15 0.042(5) 0.022(4) 0.042(5) 0.000(4) 0.030(5) 0.001(4)
C16 0.039(5) 0.043(5) 0.046(5) 0.004(5) 0.033(5) -0.001(4)
C17 0.042(5) 0.035(5) 0.034(5) 0.003(4) 0.025(4) 0.005(4)
C18 0.037(5) 0.036(5) 0.033(4) 0.004(4) 0.020(4) 0.003(4)
C19 0.029(4) 0.028(4) 0.034(4) 0.003(4) 0.018(4) 0.004(4)
C20 0.038(5) 0.025(4) 0.039(5) 0.008(4) 0.023(4) -0.004(4)
C21 0.048(5) 0.037(5) 0.030(4) 0.007(4) 0.022(4) 0.001(4)
C22 0.051(5) 0.027(4) 0.038(5) 0.004(4) 0.030(5) 0.005(4)
C23 0.046(5) 0.028(4) 0.034(4) 0.002(4) 0.027(4) 0.003(4)
C24 0.049(6) 0.033(5) 0.052(6) 0.004(4) 0.037(5) 0.002(4)
C25 0.047(6) 0.034(5) 0.058(6) -0.004(5) 0.036(5) -0.006(4)
C26 0.058(6) 0.034(5) 0.052(6) -0.005(5) 0.039(6) -0.002(5)
C27 0.039(5) 0.034(5) 0.039(5) -0.001(4) 0.023(4) 0.001(4)
C28 0.041(5) 0.029(4) 0.045(5) -0.001(4) 0.028(5) -0.002(4)
N1 0.045(4) 0.024(3) 0.026(4) 0.009(3) 0.018(4) 0.007(3)
N2 0.040(4) 0.020(3) 0.034(4) 0.001(3) 0.021(4) 0.000(3)
Fe 0.0307(6) 0.0244(6) 0.0305(6) -0.0007(5) 0.0200(6) 0.0009(5)
Au1 0.0511(2) 0.0330(2) 0.0326(2) -0.00167(15) 0.02728(19) 0.00007(15)
Au2 0.0502(2) 0.02609(19) 0.0362(2) -0.00243(14) 0.0269(2) -0.00183(15)

loop_
_atom_type_symbol
_atom_type_description
_atom_type_scat_dispersion_real
_atom_type_scat_dispersion_imag
_atom_type_scat_source
C C 0.0033 0.0016 'International Tables Vol C Tables 4.2.6.8 and 6.1.1.4'
H H 0.0000 0.0000 'International Tables Vol C Tables 4.2.6.8 and 6.1.1.4'
N N 0.0061 0.0033 'International Tables Vol C Tables 4.2.6.8 and 6.1.1.4'
Fe Fe 0.3463 0.8444 'International Tables Vol C Tables 4.2.6.8 and 6.1.1.4'
Au Au -2.0133 8.8022 'International Tables Vol C Tables 4.2.6.8 and 6.1.1.4'

loop_
_geom_angle_atom_site_label_1
_geom_angle_atom_site_label_2
_geom_angle_atom_site_label_3
_geom_angle
N1 C1 C2 125.9(8)
N1 C1 C5 124.3(7)
C2 C1 C5 109.7(7)
N1 C1 Fe 124.3(6)
C2 C1 Fe 70.0(4)
C5 C1 Fe 70.1(4)
C3 C2 C1 106.2(7)
C3 C2 Fe 70.0(5)
C1 C2 Fe 68.6(5)
C3 C2 H2 126.9
C1 C2 H2 126.9
Fe C2 H2 126.1
C2 C3 C4 108.9(7)
C2 C3 Fe 69.6(5)
C4 C3 Fe 69.9(5)
C2 C3 H3 125.6
C4 C3 H3 125.6
Fe C3 H3 126.5
C5 C4 C3 109.5(8)
C5 C4 Fe 69.6(5)
C3 C4 Fe 69.3(5)
C5 C4 H4 125.3
C3 C4 H4 125.3
Fe C4 H4 127.4
C4 C5 C1 105.7(7)
C4 C5 Fe 70.1(5)
C1 C5 Fe 68.4(4)
C4 C5 H5 127.1
C1 C5 H5 127.1
Fe C5 H5 125.9
N1 C6 Au1 174.4(7)
C8 C7 Au1 172.2(6)
C7 C8 C9 176.4(8)
C14 C9 C10 118.7(8)
C14 C9 C8 119.9(8)
C10 C9 C8 121.4(7)
C11 C10 C9 119.7(8)
C11 C10 H10 120.2
C9 C10 H10 120.2
C10 C11 C12 120.6(8)
C10 C11 H11 119.7
C12 C11 H11 119.7
C13 C12 C11 119.5(9)
C13 C12 H12 120.3
C11 C12 H12 120.3
C12 C13 C14 121.0(8)
C12 C13 H13 119.5
C14 C13 H13 119.5
C13 C14 C9 120.4(8)
C13 C14 H14 119.8
C9 C14 H14 119.8
N2 C15 C16 125.1(8)
N2 C15 C19 124.3(7)
C16 C15 C19 110.5(7)
N2 C15 Fe 125.7(6)
C16 C15 Fe 71.7(5)
C19 C15 Fe 70.7(5)
C17 C16 C15 105.7(7)
C17 C16 Fe 69.7(5)
C15 C16 Fe 67.6(4)
C17 C16 H16 127.2
C15 C16 H16 127.2
Fe C16 H16 127.1
C16 C17 C18 109.5(7)
C16 C17 Fe 70.4(5)
C18 C17 Fe 69.4(4)
C16 C17 H17 125.2
C18 C17 H17 125.2
Fe C17 H17 126.6
C19 C18 C17 107.8(8)
C19 C18 Fe 69.5(5)
C17 C18 Fe 69.7(5)
C19 C18 H18 126.1
C17 C18 H18 126.1
Fe C18 H18 126.2
C18 C19 C15 106.5(6)
C18 C19 Fe 70.1(5)
C15 C19 Fe 68.3(5)
C18 C19 H19 126.7
C15 C19 H19 126.7
Fe C19 H19 126.4
N2 C20 Au2 171.2(7)
C22 C21 Au2 173.2(7)
C21 C22 C23 174.5(10)
C24 C23 C28 119.9(8)
C24 C23 C22 119.1(7)
C28 C23 C22 120.9(8)
C23 C24 C25 120.5(7)
C23 C24 H24 119.7
C25 C24 H24 119.7
C24 C25 C26 119.1(8)
C24 C25 H25 120.4
C26 C25 H25 120.4
C27 C26 C25 119.8(8)
C27 C26 H26 120.1
C25 C26 H26 120.1
C28 C27 C26 120.9(8)
C28 C27 H27 119.5
C26 C27 H27 119.5
C27 C28 C23 119.7(8)
C27 C28 H28 120.2
C23 C28 H28 120.2
C6 N1 C1 174.3(9)
C20 N2 C15 176.3(8)
C15 Fe C1 109.4(3)
C15 Fe C19 41.0(3)
C1 Fe C19 123.0(3)
C15 Fe C2 122.8(4)
C1 Fe C2 41.4(3)
C19 Fe C2 159.2(4)
C15 Fe C3 157.7(4)
C1 Fe C3 68.1(3)
C19 Fe C3 159.3(4)
C2 Fe C3 40.4(4)
C15 Fe C5 124.9(3)
C1 Fe C5 41.5(3)
C19 Fe C5 106.8(3)
C2 Fe C5 70.3(3)
C3 Fe C5 69.0(3)
C15 Fe C18 67.9(4)
C1 Fe C18 157.8(3)
C19 Fe C18 40.3(3)
C2 Fe C18 159.0(3)
C3 Fe C18 123.0(4)
C5 Fe C18 120.6(3)
C15 Fe C17 67.3(3)
C1 Fe C17 160.3(4)
C19 Fe C17 68.2(3)
C2 Fe C17 122.6(3)
C3 Fe C17 107.2(3)
C5 Fe C17 156.6(4)
C18 Fe C17 40.9(3)
C15 Fe C4 160.7(3)
C1 Fe C4 67.8(4)
C19 Fe C4 123.2(4)
C2 Fe C4 68.6(4)
C3 Fe C4 40.8(4)
C5 Fe C4 40.3(3)
C18 Fe C4 107.0(4)
C17 Fe C4 121.9(4)
C15 Fe C16 40.7(3)
C1 Fe C16 124.8(4)
C19 Fe C16 69.3(3)
C2 Fe C16 106.8(4)
C3 Fe C16 121.0(3)
C5 Fe C16 161.8(4)
C18 Fe C16 68.6(4)
C17 Fe C16 39.9(4)
C4 Fe C16 156.7(3)
C6 Au1 C7 173.8(3)
C6 Au1 Au2 94.3(2)
C7 Au1 Au2 86.9(2)
C20 Au2 C21 171.1(3)
C20 Au2 Au1 81.2(2)
C21 Au2 Au1 107.8(2)

loop_
_geom_bond_atom_site_label_1
_geom_bond_atom_site_label_2
_geom_bond_distance
C1 N1 1.370(11)
C1 C2 1.438(10)
C1 C5 1.443(12)
C1 Fe 2.025(8)
C2 C3 1.412(14)
C2 Fe 2.043(9)
C2 H2 0.9500
C3 C4 1.429(13)
C3 Fe 2.048(9)
C3 H3 0.9500
C4 C5 1.412(12)
C4 Fe 2.056(9)
C4 H4 0.9500
C5 Fe 2.049(7)
C5 H5 0.9500
C6 N1 1.195(12)
C6 Au1 1.940(10)
C7 C8 1.222(12)
C7 Au1 1.961(9)
C8 C9 1.442(12)
C9 C14 1.400(12)
C9 C10 1.420(12)
C10 C11 1.380(12)
C10 H10 0.9500
C11 C12 1.403(13)
C11 H11 0.9500
C12 C13 1.372(14)
C12 H12 0.9500
C13 C14 1.384(14)
C13 H13 0.9500
C14 H14 0.9500
C15 N2 1.387(11)
C15 C16 1.419(10)
C15 C19 1.420(12)
C15 Fe 2.010(8)
C16 C17 1.407(13)
C16 Fe 2.064(8)
C16 H16 0.9500
C17 C18 1.434(12)
C17 Fe 2.055(8)
C17 H17 0.9500
C18 C19 1.411(11)
C18 Fe 2.051(9)
C18 H18 0.9500
C19 Fe 2.043(8)
C19 H19 0.9500
C20 N2 1.182(11)
C20 Au2 1.959(9)
C21 C22 1.230(13)
C21 Au2 1.962(9)
C22 C23 1.458(12)
C23 C24 1.389(12)
C23 C28 1.398(10)
C24 C25 1.401(13)
C24 H24 0.9500
C25 C26 1.402(11)
C25 H25 0.9500
C26 C27 1.392(13)
C26 H26 0.9500
C27 C28 1.381(12)
C27 H27 0.9500
C28 H28 0.9500
Au1 Au2 3.3617(5)

loop_
_geom_torsion_atom_site_label_1
_geom_torsion_atom_site_label_2
_geom_torsion_atom_site_label_3
_geom_torsion_atom_site_label_4
_geom_torsion
N1 C1 C2 C3 178.6(8)
C5 C1 C2 C3 1.2(10)
Fe C1 C2 C3 60.2(6)
N1 C1 C2 Fe 118.4(8)
C5 C1 C2 Fe -59.0(6)
C1 C2 C3 C4 -0.2(10)
Fe C2 C3 C4 59.1(6)
C1 C2 C3 Fe -59.3(6)
C2 C3 C4 C5 -0.8(10)
Fe C3 C4 C5 58.1(6)
C2 C3 C4 Fe -58.9(6)
C3 C4 C5 C1 1.5(10)
Fe C4 C5 C1 59.4(6)
C3 C4 C5 Fe -58.0(6)
N1 C1 C5 C4 -179.1(7)
C2 C1 C5 C4 -1.6(10)
Fe C1 C5 C4 -60.5(6)
N1 C1 C5 Fe -118.6(8)
C2 C1 C5 Fe 58.9(6)
C14 C9 C10 C11 0.5(11)
C8 C9 C10 C11 179.9(7)
C9 C10 C11 C12 -2.1(11)
C10 C11 C12 C13 2.4(12)
C11 C12 C13 C14 -1.1(13)
C12 C13 C14 C9 -0.4(13)
C10 C9 C14 C13 0.8(11)
C8 C9 C14 C13 -178.6(7)
N2 C15 C16 C17 179.1(8)
C19 C15 C16 C17 0.7(10)
Fe C15 C16 C17 -59.6(6)
N2 C15 C16 Fe -121.2(8)
C19 C15 C16 Fe 60.3(6)
C15 C16 C17 C18 -0.2(9)
Fe C16 C17 C18 -58.5(6)
C15 C16 C17 Fe 58.2(6)
C16 C17 C18 C19 -0.3(10)
Fe C17 C18 C19 -59.4(6)
C16 C17 C18 Fe 59.1(6)
C17 C18 C19 C15 0.7(9)
Fe C18 C19 C15 -58.8(6)
C17 C18 C19 Fe 59.5(6)
N2 C15 C19 C18 -179.3(8)
C16 C15 C19 C18 -0.8(10)
Fe C15 C19 C18 60.0(6)
N2 C15 C19 Fe 120.6(8)
C16 C15 C19 Fe -60.9(6)
C28 C23 C24 C25 -2.8(13)
C22 C23 C24 C25 173.8(8)
C23 C24 C25 C26 2.7(14)
C24 C25 C26 C27 0.1(14)
C25 C26 C27 C28 -2.7(14)
C26 C27 C28 C23 2.6(13)
C24 C23 C28 C27 0.2(13)
C22 C23 C28 C27 -176.4(8)
N2 C15 Fe C1 -0.6(8)
C16 C15 Fe C1 -121.2(5)
C19 C15 Fe C1 118.4(5)
N2 C15 Fe C19 -119.0(8)
C16 C15 Fe C19 120.5(7)
N2 C15 Fe C2 43.4(8)
C16 C15 Fe C2 -77.1(6)
C19 C15 Fe C2 162.4(4)
N2 C15 Fe C3 78.8(10)
C16 C15 Fe C3 -41.7(11)
C19 C15 Fe C3 -162.2(8)
N2 C15 Fe C5 -44.3(9)
C16 C15 Fe C5 -164.9(5)
C19 C15 Fe C5 74.6(6)
N2 C15 Fe C18 -157.0(8)
C16 C15 Fe C18 82.4(5)
C19 C15 Fe C18 -38.1(4)
N2 C15 Fe C17 158.6(8)
C16 C15 Fe C17 38.0(5)
C19 C15 Fe C17 -82.5(5)
N2 C15 Fe C4 -78.8(14)
C16 C15 Fe C4 160.7(10)
C19 C15 Fe C4 40.2(13)
N2 C15 Fe C16 120.5(10)
C19 C15 Fe C16 -120.5(7)
N1 C1 Fe C15 -2.5(8)
C2 C1 Fe C15 118.0(5)
C5 C1 Fe C15 -121.1(5)
N1 C1 Fe C19 41.1(8)
C2 C1 Fe C19 161.5(5)
C5 C1 Fe C19 -77.6(6)
N1 C1 Fe C2 -120.5(9)
C5 C1 Fe C2 120.9(7)
N1 C1 Fe C3 -158.7(8)
C2 C1 Fe C3 -38.3(5)
C5 C1 Fe C3 82.6(6)
N1 C1 Fe C5 118.7(9)
C2 C1 Fe C5 -120.9(7)
N1 C1 Fe C18 76.5(12)
C2 C1 Fe C18 -163.0(9)
C5 C1 Fe C18 -42.1(11)
N1 C1 Fe C17 -79.1(12)
C2 C1 Fe C17 41.3(12)
C5 C1 Fe C17 162.2(9)
N1 C1 Fe C4 157.1(8)
C2 C1 Fe C4 -82.4(6)
C5 C1 Fe C4 38.5(5)
N1 C1 Fe C16 -45.3(8)
C2 C1 Fe C16 75.1(6)
C5 C1 Fe C16 -164.0(5)
C18 C19 Fe C15 -118.0(6)
C18 C19 Fe C1 160.2(5)
C15 C19 Fe C1 -81.8(5)
C18 C19 Fe C2 -163.7(8)
C15 C19 Fe C2 -45.7(10)
C18 C19 Fe C3 42.9(10)
C15 C19 Fe C3 160.8(8)
C18 C19 Fe C5 117.7(5)
C15 C19 Fe C5 -124.3(5)
C15 C19 Fe C18 118.0(6)
C18 C19 Fe C17 -38.0(5)
C15 C19 Fe C17 79.9(5)
C18 C19 Fe C4 76.7(6)
C15 C19 Fe C4 -165.3(5)
C18 C19 Fe C16 -81.0(5)
C15 C19 Fe C16 37.0(4)
C3 C2 Fe C15 160.1(5)
C1 C2 Fe C15 -82.3(5)
C3 C2 Fe C1 -117.5(7)
C3 C2 Fe C19 -165.9(8)
C1 C2 Fe C19 -48.3(11)
C1 C2 Fe C3 117.5(7)
C3 C2 Fe C5 -80.4(5)
C1 C2 Fe C5 37.1(5)
C3 C2 Fe C18 44.5(12)
C1 C2 Fe C18 162.1(9)
C3 C2 Fe C17 77.8(6)
C1 C2 Fe C17 -164.7(5)
C3 C2 Fe C4 -37.3(5)
C1 C2 Fe C4 80.2(5)
C3 C2 Fe C16 118.5(5)
C1 C2 Fe C16 -124.0(5)
C2 C3 Fe C15 -48.7(10)
C4 C3 Fe C15 -168.9(8)
C2 C3 Fe C1 39.2(5)
C4 C3 Fe C1 -81.0(6)
C2 C3 Fe C19 165.8(7)
C4 C3 Fe C19 45.6(11)
C4 C3 Fe C2 -120.2(7)
C2 C3 Fe C5 83.9(5)
C4 C3 Fe C5 -36.3(5)
C2 C3 Fe C18 -162.5(5)
C4 C3 Fe C18 77.3(6)
C2 C3 Fe C17 -120.5(5)
C4 C3 Fe C17 119.3(6)
C2 C3 Fe C4 120.2(7)
C2 C3 Fe C16 -79.2(6)
C4 C3 Fe C16 160.6(5)
C4 C5 Fe C15 -163.2(6)
C1 C5 Fe C15 79.8(6)
C4 C5 Fe C1 117.0(7)
C4 C5 Fe C19 -121.9(6)
C1 C5 Fe C19 121.2(5)
C4 C5 Fe C2 79.9(6)
C1 C5 Fe C2 -37.1(5)
C4 C5 Fe C3 36.7(6)
C1 C5 Fe C3 -80.3(5)
C4 C5 Fe C18 -80.1(6)
C1 C5 Fe C18 162.9(5)
C4 C5 Fe C17 -48.0(11)
C1 C5 Fe C17 -165.0(8)
C1 C5 Fe C4 -117.0(7)
C4 C5 Fe C16 163.6(11)
C1 C5 Fe C16 46.7(13)
C19 C18 Fe C15 38.7(5)
C17 C18 Fe C15 -80.3(5)
C19 C18 Fe C1 -48.8(11)
C17 C18 Fe C1 -167.8(8)
C17 C18 Fe C19 -119.0(7)
C19 C18 Fe C2 163.8(9)
C17 C18 Fe C2 44.8(12)
C19 C18 Fe C3 -163.3(5)
C17 C18 Fe C3 77.7(6)
C19 C18 Fe C5 -79.8(6)
C17 C18 Fe C5 161.2(5)
C19 C18 Fe C17 119.0(7)
C19 C18 Fe C4 -121.6(5)
C17 C18 Fe C4 119.4(5)
C19 C18 Fe C16 82.7(5)
C17 C18 Fe C16 -36.3(5)
C16 C17 Fe C15 -38.8(5)
C18 C17 Fe C15 82.0(6)
C16 C17 Fe C1 45.4(12)
C18 C17 Fe C1 166.3(9)
C16 C17 Fe C19 -83.3(5)
C18 C17 Fe C19 37.6(5)
C16 C17 Fe C2 76.6(6)
C18 C17 Fe C2 -162.5(5)
C16 C17 Fe C3 118.2(5)
C18 C17 Fe C3 -121.0(6)
C16 C17 Fe C5 -165.2(8)
C18 C17 Fe C5 -44.4(11)
C16 C17 Fe C18 -120.8(7)
C16 C17 Fe C4 160.3(5)
C18 C17 Fe C4 -78.9(6)
C18 C17 Fe C16 120.8(7)
C5 C4 Fe C15 45.9(13)
C3 C4 Fe C15 167.2(10)
C5 C4 Fe C1 -39.6(5)
C3 C4 Fe C1 81.7(6)
C5 C4 Fe C19 76.3(6)
C3 C4 Fe C19 -162.4(5)
C5 C4 Fe C2 -84.3(6)
C3 C4 Fe C2 37.0(5)
C5 C4 Fe C3 -121.3(8)
C3 C4 Fe C5 121.3(8)
C5 C4 Fe C18 117.5(5)
C3 C4 Fe C18 -121.2(5)
C5 C4 Fe C17 159.6(5)
C3 C4 Fe C17 -79.0(6)
C5 C4 Fe C16 -167.2(9)
C3 C4 Fe C16 -45.9(12)
C17 C16 Fe C15 117.7(8)
C17 C16 Fe C1 -163.0(5)
C15 C16 Fe C1 79.3(6)
C17 C16 Fe C19 80.5(5)
C15 C16 Fe C19 -37.2(5)
C17 C16 Fe C2 -121.1(5)
C15 C16 Fe C2 121.2(5)
C17 C16 Fe C3 -79.5(6)
C15 C16 Fe C3 162.8(5)
C17 C16 Fe C5 161.0(10)
C15 C16 Fe C5 43.4(14)
C17 C16 Fe C18 37.1(5)
C15 C16 Fe C18 -80.6(6)
C15 C16 Fe C17 -117.7(8)
C17 C16 Fe C4 -46.3(12)
C15 C16 Fe C4 -164.0(9)
C6 Au1 Au2 C20 4.8(3)
C7 Au1 Au2 C20 -169.1(3)
C6 Au1 Au2 C21 -175.2(4)
C7 Au1 Au2 C21 10.9(4)
